data_7159443
loop_
_publ_author_name
'Saejong, Peerawat'
'Rojas, Juan J.'
'Denis, Camille'
'White, Andrew J. P.'
'Voisin-Chiret, Anne Sophie'
'Choi, Chulho'
'Bull, James A.'

_publ_section_title
;
 Synthesis of oxetane and azetidine ethers as ester isosteres by
 Br&#xf8;nsted acid catalysed alkylation of alcohols with 3-aryl-oxetanols
 and 3-aryl-azetidinols.
;
_journal_issue 27
_journal_name_full 'Organic &amp; biomolecular chemistry'
_journal_page_first 5553
_journal_page_last 5559
_journal_paper_doi 10.1039/d3ob00731f
_journal_volume 21
_journal_year 2023
_chemical_formula_moiety 'C16 H22 O3'
_chemical_formula_sum 'C16 H22 O3'
_chemical_formula_weight 262.33
_space_group_crystal_system monoclinic
_space_group_IT_number 14
_space_group_name_Hall '-P 2ybc'
_space_group_name_H-M_alt 'P 1 21/c 1'
_atom_sites_solution_hydrogens geom
_audit_creation_method SHELXL-2018/3
_audit_update_record
;
2023-03-22 deposited with the CCDC.	2023-06-15 downloaded from the CCDC.
;
_cell_angle_alpha 90
_cell_angle_beta 110.601(4)
_cell_angle_gamma 90
_cell_formula_units_Z 4
_cell_length_a 10.7892(5)
_cell_length_b 17.3283(6)
_cell_length_c 8.0868(3)
_cell_measurement_reflns_used 4623
_cell_measurement_temperature 173(2)
_cell_measurement_theta_max 27.8500
_cell_measurement_theta_min 2.8980
_cell_volume 1415.22(10)
_computing_cell_refinement 'CrysAlisPro, Rigaku OD'
_computing_data_collection 'CrysAlisPro, Rigaku OD'
_computing_data_reduction 'CrysAlisPro, Rigaku OD'
_computing_molecular_graphics 'Bruker SHELXTL'
_computing_publication_material 'CIFTAB-2014 (Sheldrick, 2017)'
_computing_structure_refinement 'SHELXL-2018/3 (Sheldrick, 2018)'
_computing_structure_solution 'SHELXS-2014 (Sheldrick, 2017)'
_diffrn_ambient_temperature 173(2)
_diffrn_detector_area_resol_mean 16.0382
_diffrn_measured_fraction_theta_full 0.999
_diffrn_measured_fraction_theta_max 0.895
_diffrn_measurement_device_type 'Agilent Xcalibur 3 E'
_diffrn_measurement_method 'omega scans'
_diffrn_radiation_type MoK\a
_diffrn_radiation_wavelength 0.71073
_diffrn_reflns_av_R_equivalents 0.0457
_diffrn_reflns_av_unetI/netI 0.0324
_diffrn_reflns_Laue_measured_fraction_full 0.999
_diffrn_reflns_Laue_measured_fraction_max 0.895
_diffrn_reflns_limit_h_max 12
_diffrn_reflns_limit_h_min -14
_diffrn_reflns_limit_k_max 20
_diffrn_reflns_limit_k_min -22
_diffrn_reflns_limit_l_max 9
_diffrn_reflns_limit_l_min -9
_diffrn_reflns_number 18287
_diffrn_reflns_point_group_measured_fraction_full 0.999
_diffrn_reflns_point_group_measured_fraction_max 0.895
_diffrn_reflns_theta_full 25.242
_diffrn_reflns_theta_max 28.331
_diffrn_reflns_theta_min 2.937
_diffrn_source 'Enhance (Mo) X-ray Source'
_exptl_absorpt_coefficient_mu 0.083
_exptl_absorpt_correction_T_max 0.994
_exptl_absorpt_correction_T_min 0.965
_exptl_absorpt_correction_type analytical
_exptl_absorpt_process_details
; 
CrysAlisPro 1.171.38.46 (Rigaku Oxford Diffraction, 2015) 
Analytical numeric absorption correction using a multifaceted crystal 
model based on expressions derived by R.C. Clark & J.S. Reid. 
(Clark, R. C. & Reid, J. S. (1995). Acta Cryst. A51, 887-897) 
Empirical absorption correction using spherical harmonics, 
implemented in SCALE3 ABSPACK scaling algorithm. 
;
_exptl_crystal_colour Colourless
_exptl_crystal_density_diffrn 1.231
_exptl_crystal_description tablets
_exptl_crystal_F_000 568
_exptl_crystal_size_max 0.604
_exptl_crystal_size_mid 0.358
_exptl_crystal_size_min 0.075
_refine_diff_density_max 0.237
_refine_diff_density_min -0.188
_refine_diff_density_rms 0.039
_refine_ls_extinction_coef 0.0124(16)
_refine_ls_extinction_expression Fc^*^=kFc[1+0.001xFc^2^\l^3^/sin(2\q)]^-1/4^
_refine_ls_extinction_method 'SHELXL-2018/3 (Sheldrick 2018)'
_refine_ls_goodness_of_fit_ref 1.048
_refine_ls_hydrogen_treatment constr
_refine_ls_matrix_type full
_refine_ls_number_parameters 174
_refine_ls_number_reflns 3171
_refine_ls_number_restraints 0
_refine_ls_restrained_S_all 1.048
_refine_ls_R_factor_all 0.0592
_refine_ls_R_factor_gt 0.0429
_refine_ls_shift/su_max 0.000
_refine_ls_shift/su_mean 0.000
_refine_ls_structure_factor_coef Fsqd
_refine_ls_weighting_details 'w=1/[\s^2^(Fo^2^)+(0.0398P)^2^+0.4603P] where P=(Fo^2^+2Fc^2^)/3'
_refine_ls_weighting_scheme calc
_refine_ls_wR_factor_gt 0.0944
_refine_ls_wR_factor_ref 0.1030
_reflns_Friedel_coverage 0.000
_reflns_number_gt 2479
_reflns_number_total 3171
_reflns_threshold_expression 'I > 2\s(I)'
_cod_data_source_file d3ob00731f2.cif
_cod_data_source_block 2b
_cod_depositor_comments 'Adding full bibliography for 7159442--7159443.cif.'
_cod_original_cell_volume 1415.23(10)
_cod_original_sg_symbol_H-M 'P 21/c'
_cod_database_code 7159443
_shelx_shelxl_version_number 2018/3
_shelx_space_group_comment
; 
The symmetry employed for this shelxl refinement is uniquely defined 
by the following loop, which should always be used as a source of 
symmetry information in preference to the above space-group names. 
They are only intended as comments. 
;

loop_
_space_group_symop_operation_xyz
'x, y, z'
'-x, y+1/2, -z+1/2'
'-x, -y, -z'
'x, -y-1/2, z-1/2'

loop_
_atom_site_label
_atom_site_type_symbol
_atom_site_fract_x
_atom_site_fract_y
_atom_site_fract_z
_atom_site_U_iso_or_equiv
_atom_site_adp_type
_atom_site_occupancy
_atom_site_site_symmetry_order
_atom_site_calc_flag
_atom_site_refinement_flags_posn
_atom_site_refinement_flags_adp
_atom_site_refinement_flags_occupancy
_atom_site_disorder_assembly
_atom_site_disorder_group
C1 C 0.36140(13) 0.12074(7) 0.03598(16) 0.0207(3) Uani 1 1 d . . . . .
C2 C 0.33466(14) 0.11518(8) -0.16278(17) 0.0264(3) Uani 1 1 d . . . . .
H2A H 0.416311 0.114091 -0.192149 0.032 Uiso 1 1 calc R U . . .
H2B H 0.275185 0.072020 -0.221019 0.032 Uiso 1 1 calc R U . . .
O3 O 0.26936(10) 0.18970(6) -0.19279(13) 0.0325(3) Uani 1 1 d . . . . .
C4 C 0.25989(14) 0.18736(8) -0.01792(18) 0.0260(3) Uani 1 1 d . . . . .
H4A H 0.170960 0.172699 -0.018855 0.031 Uiso 1 1 calc R U . . .
H4B H 0.291126 0.235174 0.051209 0.031 Uiso 1 1 calc R U . . .
O5 O 0.31979(9) 0.05106(5) 0.09448(11) 0.0222(2) Uani 1 1 d . . . . .
C6 C 0.34204(14) 0.04410(8) 0.28032(17) 0.0272(3) Uani 1 1 d . . . . .
H6A H 0.436627 0.056652 0.349493 0.033 Uiso 1 1 calc R U . . .
C7 C 0.25304(17) 0.09723(9) 0.3379(2) 0.0361(4) Uani 1 1 d . . . . .
H7A H 0.265026 0.150842 0.303926 0.043 Uiso 1 1 calc R U . . .
H7B H 0.280176 0.095468 0.468193 0.043 Uiso 1 1 calc R U . . .
C8 C 0.10773(16) 0.07580(10) 0.2568(2) 0.0406(4) Uani 1 1 d . . . . .
H8A H 0.076652 0.084956 0.127814 0.049 Uiso 1 1 calc R U . . .
H8B H 0.055420 0.109181 0.307135 0.049 Uiso 1 1 calc R U . . .
C9 C 0.08486(16) -0.00836(10) 0.2916(2) 0.0401(4) Uani 1 1 d . . . . .
H9A H 0.106171 -0.016378 0.419808 0.048 Uiso 1 1 calc R U . . .
H9B H -0.009523 -0.021605 0.230258 0.048 Uiso 1 1 calc R U . . .
C10 C 0.17053(16) -0.06038(9) 0.2267(2) 0.0364(4) Uani 1 1 d . . . . .
H10A H 0.143522 -0.055648 0.096766 0.044 Uiso 1 1 calc R U . . .
H10B H 0.157120 -0.114675 0.254620 0.044 Uiso 1 1 calc R U . . .
C11 C 0.31592(15) -0.03979(9) 0.3114(2) 0.0362(4) Uani 1 1 d . . . . .
H11A H 0.368653 -0.073362 0.262172 0.043 Uiso 1 1 calc R U . . .
H11B H 0.345002 -0.049581 0.440085 0.043 Uiso 1 1 calc R U . . .
C12 C 0.50265(12) 0.14212(7) 0.14650(16) 0.0206(3) Uani 1 1 d . . . . .
C13 C 0.53528(13) 0.20202(8) 0.26809(18) 0.0248(3) Uani 1 1 d . . . . .
H13A H 0.466668 0.233312 0.280181 0.030 Uiso 1 1 calc R U . . .
C14 C 0.66621(13) 0.21747(8) 0.37296(18) 0.0257(3) Uani 1 1 d . . . . .
H14A H 0.686438 0.258777 0.455441 0.031 Uiso 1 1 calc R U . . .
C15 C 0.76658(13) 0.17192(8) 0.35567(17) 0.0229(3) Uani 1 1 d . . . . .
C16 C 0.73562(13) 0.11166(8) 0.23404(18) 0.0247(3) Uani 1 1 d . . . . .
H16A H 0.804252 0.080407 0.221883 0.030 Uiso 1 1 calc R U . . .
C17 C 0.60578(13) 0.09725(8) 0.13131(18) 0.0235(3) Uani 1 1 d . . . . .
H17A H 0.585925 0.056041 0.048575 0.028 Uiso 1 1 calc R U . . .
O18 O 0.89867(9) 0.18084(6) 0.45103(13) 0.0293(3) Uani 1 1 d . . . . .
C19 C 0.93718(15) 0.24270(9) 0.5746(2) 0.0324(3) Uani 1 1 d . . . . .
H19A H 0.911514 0.291901 0.512141 0.049 Uiso 1 1 calc R U . . .
H19B H 1.033379 0.241574 0.635453 0.049 Uiso 1 1 calc R U . . .
H19C H 0.893141 0.237181 0.661274 0.049 Uiso 1 1 calc R U . . .

loop_
_atom_site_aniso_label
_atom_site_aniso_U_11
_atom_site_aniso_U_22
_atom_site_aniso_U_33
_atom_site_aniso_U_23
_atom_site_aniso_U_13
_atom_site_aniso_U_12
C1 0.0226(7) 0.0201(6) 0.0210(7) 0.0007(5) 0.0095(5) -0.0002(5)
C2 0.0277(7) 0.0293(7) 0.0222(7) 0.0008(6) 0.0089(6) -0.0013(6)
O3 0.0364(6) 0.0345(6) 0.0260(5) 0.0101(4) 0.0102(4) 0.0038(5)
C4 0.0253(7) 0.0271(7) 0.0247(7) 0.0029(6) 0.0076(6) 0.0028(6)
O5 0.0247(5) 0.0230(5) 0.0196(5) 0.0015(4) 0.0084(4) -0.0017(4)
C6 0.0211(7) 0.0391(8) 0.0181(7) 0.0054(6) 0.0028(5) -0.0045(6)
C7 0.0550(10) 0.0339(8) 0.0258(8) -0.0061(6) 0.0221(7) -0.0097(7)
C8 0.0393(9) 0.0398(9) 0.0539(10) 0.0082(8) 0.0305(8) 0.0095(7)
C9 0.0280(8) 0.0490(10) 0.0463(10) 0.0100(8) 0.0166(7) -0.0035(7)
C10 0.0451(10) 0.0299(8) 0.0347(9) 0.0032(6) 0.0149(7) -0.0096(7)
C11 0.0351(9) 0.0376(9) 0.0396(9) 0.0176(7) 0.0178(7) 0.0107(7)
C12 0.0217(7) 0.0209(7) 0.0205(7) 0.0012(5) 0.0090(5) -0.0001(5)
C13 0.0230(7) 0.0243(7) 0.0287(7) -0.0028(6) 0.0112(6) 0.0030(5)
C14 0.0258(7) 0.0237(7) 0.0280(7) -0.0071(6) 0.0099(6) -0.0027(6)
C15 0.0200(7) 0.0260(7) 0.0237(7) 0.0025(5) 0.0089(5) -0.0026(5)
C16 0.0227(7) 0.0251(7) 0.0299(7) -0.0005(5) 0.0136(6) 0.0031(5)
C17 0.0268(7) 0.0213(7) 0.0246(7) -0.0036(5) 0.0118(6) -0.0009(5)
O18 0.0202(5) 0.0350(6) 0.0311(6) -0.0048(4) 0.0069(4) -0.0022(4)
C19 0.0283(8) 0.0317(8) 0.0322(8) -0.0026(6) 0.0045(6) -0.0070(6)

loop_
_atom_type_symbol
_atom_type_description
_atom_type_scat_dispersion_real
_atom_type_scat_dispersion_imag
_atom_type_scat_source
C C 0.0033 0.0016 'International Tables Vol C Tables 4.2.6.8 and 6.1.1.4'
H H 0.0000 0.0000 'International Tables Vol C Tables 4.2.6.8 and 6.1.1.4'
O O 0.0106 0.0060 'International Tables Vol C Tables 4.2.6.8 and 6.1.1.4'

loop_
_geom_angle_atom_site_label_1
_geom_angle_atom_site_label_2
_geom_angle_atom_site_label_3
_geom_angle
_geom_angle_site_symmetry_1
_geom_angle_site_symmetry_3
_geom_angle_publ_flag
O5 C1 C12 112.32(10) . . ?
O5 C1 C2 109.24(10) . . ?
C12 C1 C2 114.37(11) . . ?
O5 C1 C4 116.86(10) . . ?
C12 C1 C4 116.70(11) . . ?
C2 C1 C4 84.14(10) . . ?
O3 C2 C1 91.18(10) . . ?
C2 O3 C4 90.49(9) . . ?
O3 C4 C1 90.57(10) . . ?
C1 O5 C6 117.42(10) . . ?
O5 C6 C7 112.22(11) . . ?
O5 C6 C11 106.28(12) . . ?
C7 C6 C11 110.84(12) . . ?
C6 C7 C8 112.85(12) . . ?
C7 C8 C9 111.40(13) . . ?
C10 C9 C8 110.43(12) . . ?
C9 C10 C11 111.38(13) . . ?
C10 C11 C6 111.90(12) . . ?
C13 C12 C17 117.85(12) . . ?
C13 C12 C1 123.53(11) . . ?
C17 C12 C1 118.57(12) . . ?
C12 C13 C14 121.67(12) . . ?
C15 C14 C13 119.32(12) . . ?
O18 C15 C14 125.03(12) . . ?
O18 C15 C16 115.20(12) . . ?
C14 C15 C16 119.77(12) . . ?
C17 C16 C15 120.17(12) . . ?
C16 C17 C12 121.22(12) . . ?
C15 O18 C19 117.96(11) . . ?

loop_
_geom_bond_atom_site_label_1
_geom_bond_atom_site_label_2
_geom_bond_distance
_geom_bond_site_symmetry_2
_geom_bond_publ_flag
C1 O5 1.4257(15) . ?
C1 C12 1.5166(18) . ?
C1 C2 1.5329(18) . ?
C1 C4 1.5448(18) . ?
C2 O3 1.4501(17) . ?
O3 C4 1.4538(16) . ?
O5 C6 1.4411(16) . ?
C6 C7 1.517(2) . ?
C6 C11 1.519(2) . ?
C7 C8 1.517(2) . ?
C8 C9 1.522(2) . ?
C9 C10 1.511(2) . ?
C10 C11 1.517(2) . ?
C12 C13 1.3873(18) . ?
C12 C17 1.3979(18) . ?
C13 C14 1.3940(19) . ?
C14 C15 1.3862(19) . ?
C15 O18 1.3698(16) . ?
C15 C16 1.3923(19) . ?
C16 C17 1.3769(19) . ?
O18 C19 1.4241(17) . ?
